data_7041782
loop_
_publ_author_name
'Phanopoulos, Andreas'
'Leung, Alice H. M.'
'Yow, Shuhui'
'Palomas, David'
'White, Andrew J. P.'
'Hellgardt, Klaus'
'Horton, Andrew'
'Crimmin, Mark R.'

_publ_section_title
;
 Binuclear \b-diketiminate complexes of copper(i).
;
_journal_issue 7
_journal_name_full 'Dalton transactions (Cambridge, England : 2003)'
_journal_page_first 2081
_journal_page_last 2090
_journal_paper_doi 10.1039/c6dt04246e
_journal_volume 46
_journal_year 2017
_chemical_formula_moiety 'C40 H60 N4, 0.75(C6 H14)'
_chemical_formula_sum 'C44.5 H70.5 N4'
_chemical_formula_weight 661.54
_space_group_crystal_system monoclinic
_space_group_IT_number 14
_space_group_name_Hall '-P 2ybc'
_space_group_name_H-M_alt 'P 1 21/c 1'
_symmetry_space_group_name_Hall '-P 2ybc'
_symmetry_space_group_name_H-M 'P 1 21/c 1'
_atom_sites_solution_hydrogens mixed
_audit_creation_method SHELXL-2014/7
_audit_update_record
;
2016-10-25 deposited with the CCDC.
2017-01-20 downloaded from the CCDC.
;
_cell_angle_alpha 90
_cell_angle_beta 104.828(3)
_cell_angle_gamma 90
_cell_formula_units_Z 8
_cell_length_a 31.4335(10)
_cell_length_b 16.2490(5)
_cell_length_c 17.1849(5)
_cell_measurement_reflns_used 9183
_cell_measurement_temperature 173(2)
_cell_measurement_theta_max 28.9897
_cell_measurement_theta_min 2.9369
_cell_volume 8485.1(5)
_computing_cell_refinement 'CrysAlis RED, Oxford Diffraction Ltd'
_computing_data_collection 'CrysAlis CCD, Oxford Diffraction Ltd'
_computing_data_reduction 'CrysAlis RED, Oxford Diffraction Ltd'
_computing_molecular_graphics 'Bruker SHELXTL'
_computing_publication_material 'Bruker SHELXTL'
_computing_structure_refinement 'SHELXL-2014/7 (Sheldrick, 2014)'
_computing_structure_solution 'Bruker SHELXTL'
_diffrn_ambient_temperature 173(2)
_diffrn_detector_area_resol_mean 15.9825
_diffrn_measured_fraction_theta_full 0.997
_diffrn_measured_fraction_theta_max 0.819
_diffrn_measurement_device_type 'OD Xcalibur 3'
_diffrn_measurement_method 'omega scans'
_diffrn_radiation_type MoK\a
_diffrn_radiation_wavelength 0.71073
_diffrn_reflns_av_R_equivalents 0.0296
_diffrn_reflns_av_unetI/netI 0.0648
_diffrn_reflns_Laue_measured_fraction_full 0.997
_diffrn_reflns_Laue_measured_fraction_max 0.819
_diffrn_reflns_limit_h_max 40
_diffrn_reflns_limit_h_min -42
_diffrn_reflns_limit_k_max 21
_diffrn_reflns_limit_k_min -14
_diffrn_reflns_limit_l_max 15
_diffrn_reflns_limit_l_min -23
_diffrn_reflns_number 38706
_diffrn_reflns_point_group_measured_fraction_full 0.997
_diffrn_reflns_point_group_measured_fraction_max 0.819
_diffrn_reflns_theta_full 25.242
_diffrn_reflns_theta_max 29.053
_diffrn_reflns_theta_min 2.943
_exptl_absorpt_coefficient_mu 0.060
_exptl_absorpt_correction_T_max 0.991
_exptl_absorpt_correction_T_min 0.984
_exptl_absorpt_correction_type analytical
_exptl_absorpt_process_details
; 
CrysAlisPro, Agilent Technologies, 
Version 1.171.35.21 (release 20-01-2012 CrysAlis171 .NET) 
(compiled Jan 23 2012,18:06:46) 
Analytical numeric absorption correction using a multifaceted crystal 
model based on expressions derived by R.C. Clark & J.S. Reid. 
(Clark, R. C. & Reid, J. S. (1995). Acta Cryst. A51, 887-897) 
;
_exptl_crystal_colour Colourless
_exptl_crystal_density_diffrn 1.036
_exptl_crystal_description blocks
_exptl_crystal_F_000 2924
_exptl_crystal_size_max 0.43
_exptl_crystal_size_mid 0.21
_exptl_crystal_size_min 0.20
_refine_diff_density_max 0.351
_refine_diff_density_min -0.225
_refine_diff_density_rms 0.039
_refine_ls_extinction_coef 0.00104(14)
_refine_ls_extinction_expression Fc^*^=kFc[1+0.001xFc^2^\l^3^/sin(2\q)]^-1/4^
_refine_ls_extinction_method 'SHELXL-2014/7 (Sheldrick 2014'
_refine_ls_goodness_of_fit_ref 1.035
_refine_ls_hydrogen_treatment mixed
_refine_ls_matrix_type full
_refine_ls_number_parameters 946
_refine_ls_number_reflns 18571
_refine_ls_number_restraints 202
_refine_ls_restrained_S_all 1.046
_refine_ls_R_factor_all 0.1147
_refine_ls_R_factor_gt 0.0658
_refine_ls_shift/su_max 0.001
_refine_ls_shift/su_mean 0.000
_refine_ls_structure_factor_coef Fsqd
_refine_ls_weighting_details 'w=1/[\s^2^(Fo^2^)+(0.0506P)^2^+2.9870P] where P=(Fo^2^+2Fc^2^)/3'
_refine_ls_weighting_scheme calc
_refine_ls_wR_factor_gt 0.1359
_refine_ls_wR_factor_ref 0.1620
_reflns_Friedel_coverage 0.000
_reflns_number_gt 11478
_reflns_number_total 18571
_reflns_threshold_expression 'I > 2\s(I)'
_cod_data_source_file c6dt04246e2.cif
_cod_data_source_block 1-H2
_cod_depositor_comments 'Adding full bibliography for 7041779--7041788.cif.'
_cod_original_formula_sum 'C44.50 H70.50 N4'
_cod_database_code 7041782
_shelx_shelxl_version_number 2014/7
_shelx_space_group_comment
; 
The symmetry employed for this shelxl refinement is uniquely defined 
by the following loop, which should always be used as a source of 
symmetry information in preference to the above space-group names. 
They are only intended as comments. 
;

loop_
_space_group_symop_operation_xyz
'x, y, z'
'-x, y+1/2, -z+1/2'
'-x, -y, -z'
'x, -y-1/2, z-1/2'

loop_
_atom_site_label
_atom_site_type_symbol
_atom_site_fract_x
_atom_site_fract_y
_atom_site_fract_z
_atom_site_U_iso_or_equiv
_atom_site_adp_type
_atom_site_occupancy
_atom_site_site_symmetry_order
_atom_site_calc_flag
_atom_site_refinement_flags_posn
_atom_site_refinement_flags_adp
_atom_site_refinement_flags_occupancy
_atom_site_disorder_assembly
_atom_site_disorder_group
N1A N 0.01193(5) 0.26598(10) 0.28598(9) 0.0263(4) Uani 1 1 d . . . . .
C1A C 0.02382(6) 0.30637(12) 0.22978(11) 0.0260(4) Uani 1 1 d . . . . .
C2A C 0.06459(6) 0.35139(12) 0.24722(11) 0.0262(4) Uani 1 1 d . . . . .
H2AA H 0.0716 0.3794 0.2036 0.031 Uiso 1 1 calc R U . . .
C3A C 0.09427(6) 0.35767(11) 0.32117(11) 0.0243(4) Uani 1 1 d . . . . .
N3A N 0.08646(5) 0.31999(10) 0.38592(9) 0.0278(4) Uani 1 1 d D . . . .
H3A H 0.06027(10) 0.2941(4) 0.3743(12) 0.041(6) Uiso 1 1 d D . . . .
C4A C -0.00417(7) 0.30978(14) 0.14392(11) 0.0389(5) Uani 1 1 d . . . . .
H4A1 H -0.0071 0.2543 0.1207 0.058 Uiso 1 1 calc R U . . .
H4A2 H 0.0098 0.3460 0.1121 0.058 Uiso 1 1 calc R U . . .
H4A3 H -0.0334 0.3312 0.1433 0.058 Uiso 1 1 calc R U . . .
C5A C 0.13563(6) 0.40747(12) 0.33051(12) 0.0313(5) Uani 1 1 d . . . . .
H5A1 H 0.1363 0.4516 0.3697 0.047 Uiso 1 1 calc R U . . .
H5A2 H 0.1362 0.4315 0.2785 0.047 Uiso 1 1 calc R U . . .
H5A3 H 0.1613 0.3718 0.3494 0.047 Uiso 1 1 calc R U . . .
C6A C 0.11336(6) 0.31884(12) 0.46857(10) 0.0266(4) Uani 1 1 d . . . . .
H6AA H 0.1324 0.3690 0.4780 0.032 Uiso 1 1 calc R U . . .
C7A C 0.08222(6) 0.32201(14) 0.52423(12) 0.0366(5) Uani 1 1 d . . . . .
H7AA H 0.0655 0.3743 0.5150 0.044 Uiso 1 1 calc R U . . .
H7AB H 0.0608 0.2763 0.5102 0.044 Uiso 1 1 calc R U . . .
C8A C 0.10619(7) 0.31569(15) 0.61300(12) 0.0429(6) Uani 1 1 d . . . . .
H8AA H 0.1246 0.3653 0.6293 0.052 Uiso 1 1 calc R U . . .
H8AB H 0.0844 0.3134 0.6456 0.052 Uiso 1 1 calc R U . . .
C9A C 0.13500(7) 0.23967(15) 0.62915(12) 0.0436(6) Uani 1 1 d . . . . .
H9AA H 0.1163 0.1899 0.6185 0.052 Uiso 1 1 calc R U . . .
H9AB H 0.1517 0.2388 0.6864 0.052 Uiso 1 1 calc R U . . .
C10A C 0.16704(6) 0.23867(14) 0.57602(11) 0.0352(5) Uani 1 1 d . . . . .
H10A H 0.1850 0.1879 0.5867 0.042 Uiso 1 1 calc R U . . .
H10B H 0.1872 0.2863 0.5896 0.042 Uiso 1 1 calc R U . . .
C11A C 0.14280(6) 0.24225(12) 0.48666(11) 0.0270(4) Uani 1 1 d . . . . .
H11A H 0.1237 0.1924 0.4734 0.032 Uiso 1 1 calc R U . . .
N12A N 0.17502(5) 0.23980(9) 0.43910(9) 0.0259(4) Uani 1 1 d D . . . .
H12A H 0.19993(11) 0.2692(3) 0.4561(10) 0.050(7) Uiso 1 1 d D . . . .
C12A C 0.17381(6) 0.19621(11) 0.37178(11) 0.0260(4) Uani 1 1 d . . . . .
C13A C 0.20808(6) 0.19933(12) 0.33632(11) 0.0307(4) Uani 1 1 d . . . . .
H13A H 0.2052 0.1678 0.2887 0.037 Uiso 1 1 calc R U . . .
C14A C 0.24807(6) 0.24570(12) 0.36410(11) 0.0305(5) Uani 1 1 d . . . . .
N14A N 0.25390(5) 0.29413(10) 0.42600(9) 0.0263(4) Uani 1 1 d . . . . .
C15A C 0.13430(6) 0.14371(13) 0.33607(12) 0.0350(5) Uani 1 1 d . . . . .
H15A H 0.1303 0.1035 0.3761 0.052 Uiso 1 1 calc R U . . .
H15B H 0.1387 0.1147 0.2887 0.052 Uiso 1 1 calc R U . . .
H15C H 0.1081 0.1786 0.3201 0.052 Uiso 1 1 calc R U . . .
C16A C 0.28278(8) 0.23371(17) 0.31834(15) 0.0548(7) Uani 1 1 d . . . . .
H16A H 0.2981 0.2859 0.3163 0.082 Uiso 1 1 calc R U . . .
H16B H 0.2688 0.2153 0.2635 0.082 Uiso 1 1 calc R U . . .
H16C H 0.3040 0.1922 0.3456 0.082 Uiso 1 1 calc R U . . .
C17A C -0.02852(6) 0.22136(12) 0.26943(11) 0.0278(4) Uani 1 1 d . . . . .
C18A C -0.03079(6) 0.14055(13) 0.24034(11) 0.0322(5) Uani 1 1 d . . . . .
C19A C -0.06985(7) 0.09669(14) 0.23127(13) 0.0394(5) Uani 1 1 d . . . . .
H19A H -0.0717 0.0418 0.2116 0.047 Uiso 1 1 calc R U . . .
C20A C -0.10591(7) 0.13154(14) 0.25031(14) 0.0435(6) Uani 1 1 d . . . . .
H20A H -0.1324 0.1010 0.2434 0.052 Uiso 1 1 calc R U . . .
C21A C -0.10328(7) 0.21104(14) 0.27940(13) 0.0403(5) Uani 1 1 d . . . . .
H21A H -0.1282 0.2345 0.2928 0.048 Uiso 1 1 calc R U . . .
C22A C -0.06524(6) 0.25770(13) 0.28956(11) 0.0309(5) Uani 1 1 d . . . . .
C23A C 0.00908(7) 0.09780(13) 0.22380(13) 0.0371(5) Uani 1 1 d . . . . .
H23A H 0.0316 0.1411 0.2229 0.045 Uiso 1 1 calc R U . . .
C24A C -0.00141(9) 0.05408(17) 0.14255(14) 0.0586(7) Uani 1 1 d . . . . .
H24A H 0.0253 0.0277 0.1350 0.088 Uiso 1 1 calc R U . . .
H24B H -0.0241 0.0122 0.1410 0.088 Uiso 1 1 calc R U . . .
H24C H -0.0122 0.0942 0.0995 0.088 Uiso 1 1 calc R U . . .
C25A C 0.02907(8) 0.03870(15) 0.29218(14) 0.0497(6) Uani 1 1 d . . . . .
H25A H 0.0547 0.0114 0.2811 0.075 Uiso 1 1 calc R U . . .
H25B H 0.0382 0.0694 0.3428 0.075 Uiso 1 1 calc R U . . .
H25C H 0.0071 -0.0027 0.2966 0.075 Uiso 1 1 calc R U . . .
C26A C -0.06232(7) 0.34393(14) 0.32365(12) 0.0367(5) Uani 1 1 d . . . . .
H26A H -0.0402 0.3747 0.3023 0.044 Uiso 1 1 calc R U . . .
C27A C -0.10560(8) 0.39164(15) 0.29928(15) 0.0518(6) Uani 1 1 d . . . . .
H27A H -0.1014 0.4467 0.3233 0.078 Uiso 1 1 calc R U . . .
H27B H -0.1149 0.3965 0.2405 0.078 Uiso 1 1 calc R U . . .
H27C H -0.1282 0.3623 0.3184 0.078 Uiso 1 1 calc R U . . .
C28A C -0.04520(8) 0.34094(17) 0.41570(13) 0.0532(6) Uani 1 1 d . . . . .
H28A H -0.0434 0.3970 0.4374 0.080 Uiso 1 1 calc R U . . .
H28B H -0.0654 0.3083 0.4383 0.080 Uiso 1 1 calc R U . . .
H28C H -0.0159 0.3157 0.4302 0.080 Uiso 1 1 calc R U . . .
C29A C 0.29387(6) 0.33969(12) 0.45352(11) 0.0265(4) Uani 1 1 d . . . . .
C30A C 0.29675(6) 0.41973(13) 0.42488(11) 0.0315(5) Uani 1 1 d . . . . .
C31A C 0.33499(7) 0.46468(14) 0.45718(13) 0.0385(5) Uani 1 1 d . . . . .
H31A H 0.3376 0.5188 0.4380 0.046 Uiso 1 1 calc R U . . .
C32A C 0.36916(7) 0.43237(15) 0.51620(13) 0.0432(6) Uani 1 1 d . . . . .
H32A H 0.3949 0.4641 0.5374 0.052 Uiso 1 1 calc R U . . .
C33A C 0.36577(7) 0.35378(14) 0.54428(12) 0.0391(5) Uani 1 1 d . . . . .
H33A H 0.3893 0.3319 0.5851 0.047 Uiso 1 1 calc R U . . .
C34A C 0.32850(6) 0.30586(13) 0.51396(11) 0.0312(5) Uani 1 1 d . . . . .
C35A C 0.25967(7) 0.45840(14) 0.36113(13) 0.0436(6) Uani 1 1 d . . . . .
H35A H 0.2364 0.4157 0.3425 0.052 Uiso 1 1 calc R U . . .
C36A C 0.23916(10) 0.52983(19) 0.39377(19) 0.0823(10) Uani 1 1 d . . . . .
H36A H 0.2154 0.5531 0.3509 0.123 Uiso 1 1 calc R U . . .
H36B H 0.2271 0.5109 0.4379 0.123 Uiso 1 1 calc R U . . .
H36C H 0.2615 0.5721 0.4137 0.123 Uiso 1 1 calc R U . . .
C37A C 0.27570(12) 0.4861(2) 0.28791(18) 0.0973(12) Uani 1 1 d . . . . .
H37A H 0.2890 0.4393 0.2670 0.146 Uiso 1 1 calc R U . . .
H37B H 0.2507 0.5068 0.2460 0.146 Uiso 1 1 calc R U . . .
H37C H 0.2976 0.5300 0.3041 0.146 Uiso 1 1 calc R U . . .
C38A C 0.32405(7) 0.22042(14) 0.54660(12) 0.0378(5) Uani 1 1 d . . . . .
H38A H 0.3055 0.1867 0.5020 0.045 Uiso 1 1 calc R U . . .
C39A C 0.36824(8) 0.17606(17) 0.57776(17) 0.0614(7) Uani 1 1 d . . . . .
H39A H 0.3631 0.1215 0.5979 0.092 Uiso 1 1 calc R U . . .
H39B H 0.3827 0.1702 0.5338 0.092 Uiso 1 1 calc R U . . .
H39C H 0.3871 0.2082 0.6214 0.092 Uiso 1 1 calc R U . . .
C40A C 0.30035(8) 0.22561(16) 0.61400(14) 0.0526(6) Uani 1 1 d . . . . .
H40A H 0.2976 0.1703 0.6349 0.079 Uiso 1 1 calc R U . . .
H40B H 0.3173 0.2605 0.6575 0.079 Uiso 1 1 calc R U . . .
H40C H 0.2710 0.2493 0.5927 0.079 Uiso 1 1 calc R U . . .
N1B N 0.24855(5) 0.79776(10) 0.08832(9) 0.0265(4) Uani 1 1 d . . . . .
C1B C 0.25398(6) 0.74459(12) 0.14641(11) 0.0269(4) Uani 1 1 d . . . . .
C2B C 0.29111(6) 0.68966(12) 0.16430(11) 0.0286(4) Uani 1 1 d . . . . .
H2BA H 0.2941 0.6547 0.2097 0.034 Uiso 1 1 calc R U . . .
C3B C 0.32263(6) 0.68270(11) 0.12227(11) 0.0266(4) Uani 1 1 d . . . . .
N3B N 0.32100(5) 0.72939(10) 0.05683(9) 0.0278(4) Uani 1 1 d D . . . .
H3B H 0.29771(12) 0.7636(3) 0.0452(13) 0.059(7) Uiso 1 1 d D . . . .
C4B C 0.22196(7) 0.73507(14) 0.19815(13) 0.0432(6) Uani 1 1 d . . . . .
H4B1 H 0.2030 0.7838 0.1921 0.065 Uiso 1 1 calc R U . . .
H4B2 H 0.2383 0.7292 0.2546 0.065 Uiso 1 1 calc R U . . .
H4B3 H 0.2038 0.6860 0.1812 0.065 Uiso 1 1 calc R U . . .
C5B C 0.35961(7) 0.62199(13) 0.14843(13) 0.0382(5) Uani 1 1 d . . . . .
H5B1 H 0.3563 0.5925 0.1963 0.057 Uiso 1 1 calc R U . . .
H5B2 H 0.3878 0.6513 0.1612 0.057 Uiso 1 1 calc R U . . .
H5B3 H 0.3588 0.5826 0.1049 0.057 Uiso 1 1 calc R U . . .
C6B C 0.35167(6) 0.73163(13) 0.00611(11) 0.0296(4) Uani 1 1 d . . . . .
H6BA H 0.3703 0.6810 0.0172 0.036 Uiso 1 1 calc R U . . .
C7B C 0.32570(7) 0.73004(15) -0.08254(11) 0.0392(5) Uani 1 1 d . . . . .
H7BA H 0.3081 0.6788 -0.0934 0.047 Uiso 1 1 calc R U . . .
H7BB H 0.3051 0.7772 -0.0934 0.047 Uiso 1 1 calc R U . . .
C8B C 0.35616(8) 0.73438(16) -0.13861(12) 0.0472(6) Uani 1 1 d . . . . .
H8BA H 0.3751 0.6849 -0.1310 0.057 Uiso 1 1 calc R U . . .
H8BB H 0.3384 0.7352 -0.1952 0.057 Uiso 1 1 calc R U . . .
C9B C 0.38454(8) 0.81046(16) -0.12197(12) 0.0472(6) Uani 1 1 d . . . . .
H9BA H 0.3657 0.8600 -0.1341 0.057 Uiso 1 1 calc R U . . .
H9BB H 0.4048 0.8109 -0.1575 0.057 Uiso 1 1 calc R U . . .
C10B C 0.41117(7) 0.81314(15) -0.03420(12) 0.0409(5) Uani 1 1 d . . . . .
H10C H 0.4280 0.8652 -0.0244 0.049 Uiso 1 1 calc R U . . .
H10D H 0.4325 0.7671 -0.0241 0.049 Uiso 1 1 calc R U . . .
C11B C 0.38207(6) 0.80695(13) 0.02485(11) 0.0292(4) Uani 1 1 d . . . . .
H11B H 0.3635 0.8576 0.0195 0.035 Uiso 1 1 calc R U . . .
N12B N 0.41058(5) 0.80370(10) 0.10636(9) 0.0293(4) Uani 1 1 d D . . . .
H12B H 0.43556(11) 0.7743(3) 0.1138(11) 0.043(6) Uiso 1 1 d D . . . .
C12B C 0.40458(6) 0.83933(11) 0.17367(11) 0.0248(4) Uani 1 1 d . . . . .
C13B C 0.43478(6) 0.82893(11) 0.24636(11) 0.0261(4) Uani 1 1 d . . . . .
H13B H 0.4290 0.8563 0.2914 0.031 Uiso 1 1 calc R U . . .
C14B C 0.47432(6) 0.78075(11) 0.26094(11) 0.0249(4) Uani 1 1 d . . . . .
N14B N 0.48441(5) 0.74021(10) 0.20308(9) 0.0258(4) Uani 1 1 d . . . . .
C15B C 0.36457(6) 0.89213(12) 0.16806(12) 0.0318(5) Uani 1 1 d . . . . .
H15D H 0.3647 0.9380 0.1311 0.048 Uiso 1 1 calc R U . . .
H15E H 0.3650 0.9138 0.2215 0.048 Uiso 1 1 calc R U . . .
H15F H 0.3380 0.8590 0.1480 0.048 Uiso 1 1 calc R U . . .
C16B C 0.50314(7) 0.78093(13) 0.34625(11) 0.0356(5) Uani 1 1 d . . . . .
H16D H 0.5029 0.7261 0.3699 0.053 Uiso 1 1 calc R U . . .
H16E H 0.4919 0.8214 0.3783 0.053 Uiso 1 1 calc R U . . .
H16F H 0.5333 0.7955 0.3458 0.053 Uiso 1 1 calc R U . . .
C17B C 0.21091(6) 0.85035(12) 0.06867(11) 0.0278(4) Uani 1 1 d . . . . .
C18B C 0.21242(6) 0.92898(13) 0.10283(12) 0.0334(5) Uani 1 1 d . . . . .
C19B C 0.17621(7) 0.98065(13) 0.07691(14) 0.0391(5) Uani 1 1 d . . . . .
H19B H 0.1769 1.0341 0.0997 0.047 Uiso 1 1 calc R U . . .
C20B C 0.13950(7) 0.95610(14) 0.01908(14) 0.0408(5) Uani 1 1 d . . . . .
H20B H 0.1151 0.9922 0.0024 0.049 Uiso 1 1 calc R U . . .
C21B C 0.13829(6) 0.87879(13) -0.01458(12) 0.0367(5) Uani 1 1 d . . . . .
H21B H 0.1129 0.8623 -0.0547 0.044 Uiso 1 1 calc R U . . .
C22B C 0.17356(6) 0.82428(12) 0.00904(11) 0.0303(4) Uani 1 1 d . . . . .
C23B C 0.25227(7) 0.95900(15) 0.16673(15) 0.0492(6) Uani 1 1 d . . . . .
H23B H 0.2757 0.9160 0.1735 0.059 Uiso 1 1 calc R U . . .
C24B C 0.24126(11) 0.9700(2) 0.24850(17) 0.0859(10) Uani 1 1 d . . . . .
H24D H 0.2294 0.9183 0.2637 0.129 Uiso 1 1 calc R U . . .
H24E H 0.2680 0.9848 0.2896 0.129 Uiso 1 1 calc R U . . .
H24F H 0.2193 1.0137 0.2442 0.129 Uiso 1 1 calc R U . . .
C25B C 0.27056(9) 1.03824(19) 0.14253(19) 0.0749(9) Uani 1 1 d . . . . .
H25D H 0.2961 1.0554 0.1852 0.112 Uiso 1 1 calc R U . . .
H25E H 0.2795 1.0296 0.0925 0.112 Uiso 1 1 calc R U . . .
H25F H 0.2479 1.0811 0.1341 0.112 Uiso 1 1 calc R U . . .
C26B C 0.17245(7) 0.74006(13) -0.02926(12) 0.0372(5) Uani 1 1 d . . . . .
H26B H 0.1878 0.7009 0.0137 0.045 Uiso 1 1 calc R U . . .
C27B C 0.12584(7) 0.70730(15) -0.06431(14) 0.0494(6) Uani 1 1 d . . . . .
H27D H 0.1274 0.6529 -0.0881 0.074 Uiso 1 1 calc R U . . .
H27E H 0.1106 0.7029 -0.0214 0.074 Uiso 1 1 calc R U . . .
H27F H 0.1097 0.7451 -0.1059 0.074 Uiso 1 1 calc R U . . .
C28B C 0.19786(7) 0.74095(16) -0.09445(14) 0.0495(6) Uani 1 1 d . . . . .
H28D H 0.1968 0.6861 -0.1186 0.074 Uiso 1 1 calc R U . . .
H28E H 0.1844 0.7810 -0.1361 0.074 Uiso 1 1 calc R U . . .
H28F H 0.2286 0.7563 -0.0703 0.074 Uiso 1 1 calc R U . . .
C29B C 0.52395(6) 0.69305(12) 0.21821(10) 0.0268(4) Uani 1 1 d . . . . .
C30B C 0.52544(6) 0.61300(12) 0.24957(11) 0.0300(4) Uani 1 1 d . . . . .
C31B C 0.56388(7) 0.56736(13) 0.25806(12) 0.0369(5) Uani 1 1 d . . . . .
H31B H 0.5653 0.5129 0.2787 0.044 Uiso 1 1 calc R U . . .
C32B C 0.59994(7) 0.59974(14) 0.23707(13) 0.0419(5) Uani 1 1 d . . . . .
H32B H 0.6260 0.5679 0.2439 0.050 Uiso 1 1 calc R U . . .
C33B C 0.59814(7) 0.67848(14) 0.20602(12) 0.0383(5) Uani 1 1 d . . . . .
H33B H 0.6231 0.7002 0.1916 0.046 Uiso 1 1 calc R U . . .
C34B C 0.56050(6) 0.72671(12) 0.19536(11) 0.0297(4) Uani 1 1 d . . . . .
C35B C 0.48611(7) 0.57454(12) 0.27207(12) 0.0335(5) Uani 1 1 d . . . . .
H35B H 0.4642 0.6192 0.2719 0.040 Uiso 1 1 calc R U . . .
C36B C 0.46421(7) 0.51085(14) 0.20943(14) 0.0476(6) Uani 1 1 d . . . . .
H36D H 0.4390 0.4866 0.2247 0.071 Uiso 1 1 calc R U . . .
H36E H 0.4542 0.5375 0.1567 0.071 Uiso 1 1 calc R U . . .
H36F H 0.4854 0.4675 0.2066 0.071 Uiso 1 1 calc R U . . .
C37B C 0.49825(8) 0.53612(16) 0.35610(13) 0.0530(6) Uani 1 1 d . . . . .
H37D H 0.4719 0.5123 0.3677 0.080 Uiso 1 1 calc R U . . .
H37E H 0.5203 0.4929 0.3584 0.080 Uiso 1 1 calc R U . . .
H37F H 0.5104 0.5786 0.3961 0.080 Uiso 1 1 calc R U . . .
C38B C 0.55775(7) 0.81110(13) 0.15754(12) 0.0362(5) Uani 1 1 d . . . . .
H38B H 0.5371 0.8446 0.1802 0.043 Uiso 1 1 calc R U . . .
C39B C 0.60142(7) 0.85736(15) 0.17477(15) 0.0497(6) Uani 1 1 d . . . . .
H39D H 0.5969 0.9112 0.1483 0.075 Uiso 1 1 calc R U . . .
H39E H 0.6127 0.8649 0.2330 0.075 Uiso 1 1 calc R U . . .
H39F H 0.6227 0.8256 0.1541 0.075 Uiso 1 1 calc R U . . .
C40B C 0.53792(8) 0.80484(18) 0.06677(14) 0.0589(7) Uani 1 1 d . . . . .
H40D H 0.5363 0.8598 0.0427 0.088 Uiso 1 1 calc R U . . .
H40E H 0.5565 0.7694 0.0430 0.088 Uiso 1 1 calc R U . . .
H40F H 0.5083 0.7813 0.0563 0.088 Uiso 1 1 calc R U . . .
C41 C 0.0823(3) 0.5096(5) 0.0587(5) 0.116(3) Uani 0.617(6) 1 d D U P A 1
H41A H 0.0689 0.5296 0.1007 0.173 Uiso 0.617(6) 1 calc R U P A 1
H41B H 0.0703 0.5402 0.0088 0.173 Uiso 0.617(6) 1 calc R U P A 1
H41C H 0.0758 0.4509 0.0494 0.173 Uiso 0.617(6) 1 calc R U P A 1
C42 C 0.1296(3) 0.5214(5) 0.0844(4) 0.104(3) Uani 0.617(6) 1 d D U P A 1
H42A H 0.1407 0.4918 0.1359 0.125 Uiso 0.617(6) 1 calc R U P A 1
H42B H 0.1352 0.5808 0.0956 0.125 Uiso 0.617(6) 1 calc R U P A 1
C43 C 0.1557(3) 0.4951(4) 0.0293(3) 0.083(2) Uani 0.617(6) 1 d D U P A 1
H43A H 0.1432 0.5227 -0.0229 0.099 Uiso 0.617(6) 1 calc R U P A 1
H43B H 0.1506 0.4353 0.0201 0.099 Uiso 0.617(6) 1 calc R U P A 1
C44 C 0.2044(3) 0.5084(5) 0.0499(6) 0.123(3) Uani 0.617(6) 1 d D U P A 1
H44A H 0.2183 0.4750 0.0979 0.148 Uiso 0.617(6) 1 calc R U P A 1
H44B H 0.2106 0.5670 0.0640 0.148 Uiso 0.617(6) 1 calc R U P A 1
C45 C 0.2249(3) 0.4856(5) -0.0183(5) 0.137(3) Uani 0.617(6) 1 d D . P A 1
H45A H 0.2221 0.4253 -0.0266 0.164 Uiso 0.617(6) 1 calc R U P A 1
H45B H 0.2076 0.5122 -0.0681 0.164 Uiso 0.617(6) 1 calc R U P A 1
C46 C 0.2701(3) 0.5071(4) -0.0077(5) 0.123(3) Uani 0.617(6) 1 d D U P A 1
H46A H 0.2798 0.4896 -0.0550 0.185 Uiso 0.617(6) 1 calc R U P A 1
H46B H 0.2735 0.5669 -0.0013 0.185 Uiso 0.617(6) 1 calc R U P A 1
H46C H 0.2880 0.4797 0.0403 0.185 Uiso 0.617(6) 1 calc R U P A 1
C41' C 0.0577(4) 0.5275(10) 0.0502(9) 0.118(5) Uiso 0.383(6) 1 d D U P A 2
H41D H 0.0295 0.5130 0.0129 0.176 Uiso 0.383(6) 1 calc R U P A 2
H41E H 0.0603 0.4995 0.1018 0.176 Uiso 0.383(6) 1 calc R U P A 2
H41F H 0.0590 0.5872 0.0588 0.176 Uiso 0.383(6) 1 calc R U P A 2
C42' C 0.0941(3) 0.5017(7) 0.0159(7) 0.100(4) Uiso 0.383(6) 1 d D U P A 2
H42C H 0.0906 0.4419 0.0055 0.121 Uiso 0.383(6) 1 calc R U P A 2
H42D H 0.0892 0.5289 -0.0372 0.121 Uiso 0.383(6) 1 calc R U P A 2
C43' C 0.1399(3) 0.5154(12) 0.0582(9) 0.096(4) Uiso 0.383(6) 1 d D U P A 2
H43C H 0.1460 0.4830 0.1087 0.115 Uiso 0.383(6) 1 calc R U P A 2
H43D H 0.1430 0.5742 0.0738 0.115 Uiso 0.383(6) 1 calc R U P A 2
C44' C 0.1746(3) 0.4959(9) 0.0173(7) 0.074(3) Uiso 0.383(6) 1 d D U P A 2
H44C H 0.1694 0.4390 -0.0037 0.088 Uiso 0.383(6) 1 calc R U P A 2
H44D H 0.1704 0.5328 -0.0299 0.088 Uiso 0.383(6) 1 calc R U P A 2
C45' C 0.2210(4) 0.5016(13) 0.0626(10) 0.121(6) Uiso 0.383(6) 1 d D U P A 2
H45C H 0.2256 0.5576 0.0859 0.145 Uiso 0.383(6) 1 calc R U P A 2
H45D H 0.2253 0.4627 0.1082 0.145 Uiso 0.383(6) 1 calc R U P A 2
C46' C 0.2548(4) 0.4870(9) 0.0246(8) 0.109(4) Uiso 0.383(6) 1 d D U P A 2
H46D H 0.2833 0.4935 0.0637 0.163 Uiso 0.383(6) 1 calc R U P A 2
H46E H 0.2521 0.4309 0.0030 0.163 Uiso 0.383(6) 1 calc R U P A 2
H46F H 0.2524 0.5264 -0.0195 0.163 Uiso 0.383(6) 1 calc R U P A 2
C51 C 0.6187(4) 0.5042(15) 0.058(2) 0.101(9) Uiso 0.294(5) 1 d D U P B -1
H51A H 0.6408 0.4608 0.0744 0.151 Uiso 0.294(5) 1 calc R U P B -1
H51B H 0.6221 0.5300 0.0083 0.151 Uiso 0.294(5) 1 calc R U P B -1
H51C H 0.6226 0.5458 0.1004 0.151 Uiso 0.294(5) 1 calc R U P B -1
C52 C 0.5721(3) 0.4664(6) 0.0427(6) 0.055(3) Uiso 0.294(5) 1 d D . P B -1
H52A H 0.5690 0.4234 0.0008 0.066 Uiso 0.294(5) 1 calc R U P B -1
H52B H 0.5695 0.4390 0.0928 0.066 Uiso 0.294(5) 1 calc R U P B -1
C53 C 0.5344(3) 0.5265(6) 0.0166(6) 0.045(2) Uiso 0.294(5) 1 d D U P B -1
H53A H 0.5377 0.5559 -0.0319 0.054 Uiso 0.294(5) 1 calc R U P B -1
H53B H 0.5365 0.5679 0.0597 0.054 Uiso 0.294(5) 1 calc R U P B -1
C54 C 0.4890(3) 0.4880(7) -0.0020(8) 0.053(3) Uiso 0.294(5) 1 d D U P B -1
H54A H 0.4862 0.4565 0.0457 0.063 Uiso 0.294(5) 1 calc R U P B -1
H54B H 0.4865 0.4484 -0.0467 0.063 Uiso 0.294(5) 1 calc R U P B -1
C55 C 0.4506(3) 0.5487(6) -0.0250(7) 0.060(3) Uiso 0.294(5) 1 d D . P B -1
H55A H 0.4545 0.5916 0.0170 0.072 Uiso 0.294(5) 1 calc R U P B -1
H55B H 0.4514 0.5761 -0.0761 0.072 Uiso 0.294(5) 1 calc R U P B -1
C56 C 0.4060(4) 0.5086(9) -0.0351(9) 0.059(4) Uiso 0.294(5) 1 d D U P B -1
H56A H 0.3829 0.5506 -0.0497 0.089 Uiso 0.294(5) 1 calc R U P B -1
H56B H 0.4016 0.4669 -0.0776 0.089 Uiso 0.294(5) 1 calc R U P B -1
H56C H 0.4047 0.4825 0.0157 0.089 Uiso 0.294(5) 1 calc R U P B -1
C51' C 0.6153(5) 0.4976(16) 0.058(2) 0.060(7) Uiso 0.206(5) 1 d D U P B -2
H51D H 0.6373 0.5406 0.0591 0.089 Uiso 0.206(5) 1 calc R U P B -2
H51E H 0.6190 0.4755 0.1124 0.089 Uiso 0.206(5) 1 calc R U P B -2
H51F H 0.6193 0.4533 0.0218 0.089 Uiso 0.206(5) 1 calc R U P B -2
C52' C 0.5694(4) 0.5339(9) 0.0280(9) 0.056(4) Uiso 0.206(5) 1 d D . P B -2
H52C H 0.5667 0.5576 -0.0261 0.067 Uiso 0.206(5) 1 calc R U P B -2
H52D H 0.5664 0.5797 0.0642 0.067 Uiso 0.206(5) 1 calc R U P B -2
C53' C 0.5311(4) 0.4742(10) 0.0227(9) 0.050(3) Uiso 0.206(5) 1 d D U P B -2
H53C H 0.5345 0.4268 -0.0113 0.059 Uiso 0.206(5) 1 calc R U P B -2
H53D H 0.5322 0.4531 0.0772 0.059 Uiso 0.206(5) 1 calc R U P B -2
C54' C 0.4863(4) 0.5137(10) -0.0122(9) 0.041(4) Uiso 0.206(5) 1 d D U P B -2
H54C H 0.4827 0.5596 0.0234 0.050 Uiso 0.206(5) 1 calc R U P B -2
H54D H 0.4862 0.5377 -0.0652 0.050 Uiso 0.206(5) 1 calc R U P B -2
C55' C 0.4466(4) 0.4572(7) -0.0233(8) 0.034(3) Uiso 0.206(5) 1 d D . P B -2
H55C H 0.4468 0.4314 0.0290 0.041 Uiso 0.206(5) 1 calc R U P B -2
H55D H 0.4489 0.4127 -0.0614 0.041 Uiso 0.206(5) 1 calc R U P B -2
C56' C 0.4029(5) 0.5027(14) -0.0552(15) 0.064(6) Uiso 0.206(5) 1 d D U P B -2
H56D H 0.3784 0.4637 -0.0613 0.096 Uiso 0.206(5) 1 calc R U P B -2
H56E H 0.4001 0.5460 -0.0172 0.096 Uiso 0.206(5) 1 calc R U P B -2
H56F H 0.4022 0.5273 -0.1076 0.096 Uiso 0.206(5) 1 calc R U P B -2

loop_
_atom_site_aniso_label
_atom_site_aniso_U_11
_atom_site_aniso_U_22
_atom_site_aniso_U_33
_atom_site_aniso_U_23
_atom_site_aniso_U_13
_atom_site_aniso_U_12
N1A 0.0212(8) 0.0309(9) 0.0274(8) -0.0011(7) 0.0074(6) -0.0026(7)
C1A 0.0243(10) 0.0286(10) 0.0255(9) -0.0025(9) 0.0073(8) 0.0021(8)
C2A 0.0270(10) 0.0265(10) 0.0278(9) 0.0021(9) 0.0117(8) -0.0001(8)
C3A 0.0221(9) 0.0218(9) 0.0316(10) 0.0000(9) 0.0114(8) 0.0020(8)
N3A 0.0195(8) 0.0344(9) 0.0294(8) 0.0019(8) 0.0061(7) -0.0037(7)
C4A 0.0366(12) 0.0479(13) 0.0299(10) 0.0023(10) 0.0042(9) -0.0069(10)
C5A 0.0245(10) 0.0309(11) 0.0391(11) 0.0038(9) 0.0095(8) -0.0035(9)
C6A 0.0221(9) 0.0315(10) 0.0265(9) -0.0033(9) 0.0065(7) -0.0045(8)
C7A 0.0280(11) 0.0502(13) 0.0349(11) -0.0060(10) 0.0137(9) -0.0037(10)
C8A 0.0357(12) 0.0658(16) 0.0315(11) -0.0093(11) 0.0162(9) -0.0104(12)
C9A 0.0409(13) 0.0647(16) 0.0258(10) 0.0035(11) 0.0094(9) -0.0116(12)
C10A 0.0303(11) 0.0472(13) 0.0271(10) 0.0031(10) 0.0052(8) -0.0041(10)
C11A 0.0232(10) 0.0304(10) 0.0277(9) -0.0012(9) 0.0070(8) -0.0062(8)
N12A 0.0205(8) 0.0300(9) 0.0278(8) -0.0029(7) 0.0072(6) -0.0035(7)
C12A 0.0269(10) 0.0236(10) 0.0258(9) 0.0010(9) 0.0036(8) -0.0017(8)
C13A 0.0340(11) 0.0322(11) 0.0262(9) -0.0086(9) 0.0082(8) -0.0048(9)
C14A 0.0302(11) 0.0345(11) 0.0292(10) -0.0020(9) 0.0118(8) -0.0034(9)
N14A 0.0241(8) 0.0297(9) 0.0256(8) -0.0026(7) 0.0073(6) -0.0029(7)
C15A 0.0327(11) 0.0356(11) 0.0352(11) -0.0054(10) 0.0062(9) -0.0075(9)
C16A 0.0469(14) 0.0708(18) 0.0564(15) -0.0291(14) 0.0309(12) -0.0175(13)
C17A 0.0220(10) 0.0348(11) 0.0253(9) 0.0012(9) 0.0038(7) -0.0063(8)
C18A 0.0285(11) 0.0343(11) 0.0320(10) 0.0018(10) 0.0044(8) -0.0047(9)
C19A 0.0334(12) 0.0343(12) 0.0476(13) 0.0014(10) 0.0049(10) -0.0103(10)
C20A 0.0257(11) 0.0470(14) 0.0560(14) 0.0057(12) 0.0074(10) -0.0134(10)
C21A 0.0240(11) 0.0488(14) 0.0497(13) 0.0049(12) 0.0123(9) -0.0027(10)
C22A 0.0219(10) 0.0390(12) 0.0313(10) 0.0012(9) 0.0058(8) -0.0020(9)
C23A 0.0338(12) 0.0325(11) 0.0461(12) -0.0035(10) 0.0121(10) -0.0039(10)
C24A 0.0639(17) 0.0601(17) 0.0514(15) -0.0095(14) 0.0142(13) 0.0104(14)
C25A 0.0403(13) 0.0483(14) 0.0570(14) 0.0024(13) 0.0061(11) 0.0020(11)
C26A 0.0278(11) 0.0447(13) 0.0408(12) -0.0048(11) 0.0149(9) -0.0031(10)
C27A 0.0403(14) 0.0538(15) 0.0615(15) -0.0082(13) 0.0132(12) 0.0054(12)
C28A 0.0487(15) 0.0666(17) 0.0434(13) -0.0105(13) 0.0099(11) 0.0003(13)
C29A 0.0239(10) 0.0330(11) 0.0253(9) -0.0094(9) 0.0111(7) -0.0045(8)
C30A 0.0325(11) 0.0339(11) 0.0300(10) -0.0072(9) 0.0115(8) -0.0064(9)
C31A 0.0393(12) 0.0359(12) 0.0432(12) -0.0095(10) 0.0162(10) -0.0113(10)
C32A 0.0308(12) 0.0508(14) 0.0476(13) -0.0204(12) 0.0092(10) -0.0125(11)
C33A 0.0273(11) 0.0492(14) 0.0378(11) -0.0123(11) 0.0028(9) -0.0003(10)
C34A 0.0288(11) 0.0375(12) 0.0289(10) -0.0096(9) 0.0101(8) 0.0010(9)
C35A 0.0434(13) 0.0369(12) 0.0458(13) 0.0058(11) 0.0029(10) -0.0074(11)
C36A 0.067(2) 0.077(2) 0.090(2) -0.0142(18) -0.0033(17) 0.0265(17)
C37A 0.107(3) 0.120(3) 0.0627(19) 0.038(2) 0.0166(19) 0.009(2)
C38A 0.0342(12) 0.0415(13) 0.0359(11) 0.0016(10) 0.0058(9) 0.0025(10)
C39A 0.0494(16) 0.0615(17) 0.0737(18) 0.0133(15) 0.0165(13) 0.0178(13)
C40A 0.0527(15) 0.0596(16) 0.0496(14) 0.0102(13) 0.0204(12) 0.0033(13)
N1B 0.0225(8) 0.0295(9) 0.0277(8) 0.0006(8) 0.0067(6) 0.0025(7)
C1B 0.0252(10) 0.0295(10) 0.0260(9) -0.0024(9) 0.0065(8) -0.0009(8)
C2B 0.0322(11) 0.0272(10) 0.0258(9) 0.0047(9) 0.0064(8) 0.0019(9)
C3B 0.0269(10) 0.0247(10) 0.0260(9) -0.0017(9) 0.0027(8) 0.0019(8)
N3B 0.0233(8) 0.0332(9) 0.0268(8) 0.0022(8) 0.0063(7) 0.0066(7)
C4B 0.0391(13) 0.0474(14) 0.0496(13) 0.0113(12) 0.0231(11) 0.0075(11)
C5B 0.0387(12) 0.0366(12) 0.0393(11) 0.0082(10) 0.0101(9) 0.0132(10)
C6B 0.0274(10) 0.0366(11) 0.0257(9) 0.0030(9) 0.0085(8) 0.0103(9)
C7B 0.0354(12) 0.0544(14) 0.0278(10) -0.0006(10) 0.0081(9) 0.0114(11)
C8B 0.0508(14) 0.0664(17) 0.0256(10) 0.0031(11) 0.0120(10) 0.0217(13)
C9B 0.0503(14) 0.0649(16) 0.0323(11) 0.0147(12) 0.0213(10) 0.0210(13)
C10B 0.0345(12) 0.0562(14) 0.0361(11) 0.0106(11) 0.0165(9) 0.0086(11)
C11B 0.0248(10) 0.0362(11) 0.0271(9) 0.0076(9) 0.0076(8) 0.0093(9)
N12B 0.0222(8) 0.0368(9) 0.0293(8) 0.0019(8) 0.0072(7) 0.0079(8)
C12B 0.0232(9) 0.0201(9) 0.0346(10) 0.0016(9) 0.0138(8) -0.0014(8)
C13B 0.0266(10) 0.0264(10) 0.0285(10) -0.0013(9) 0.0128(8) 0.0006(8)
C14B 0.0263(10) 0.0231(9) 0.0265(9) 0.0039(9) 0.0088(8) -0.0005(8)
N14B 0.0224(8) 0.0291(9) 0.0267(8) 0.0034(7) 0.0078(6) 0.0041(7)
C15B 0.0251(10) 0.0293(11) 0.0422(11) -0.0033(10) 0.0107(9) 0.0040(9)
C16B 0.0346(12) 0.0414(12) 0.0289(10) -0.0024(10) 0.0050(8) 0.0053(10)
C17B 0.0218(9) 0.0328(11) 0.0306(10) 0.0065(9) 0.0099(8) 0.0035(8)
C18B 0.0265(11) 0.0348(11) 0.0408(11) 0.0011(10) 0.0123(9) 0.0019(9)
C19B 0.0311(11) 0.0305(11) 0.0585(14) 0.0045(11) 0.0167(10) 0.0060(9)
C20B 0.0266(11) 0.0403(13) 0.0572(14) 0.0191(12) 0.0139(10) 0.0100(10)
C21B 0.0241(10) 0.0432(13) 0.0407(12) 0.0141(11) 0.0048(9) 0.0011(9)
C22B 0.0227(10) 0.0367(11) 0.0311(10) 0.0103(9) 0.0063(8) -0.0003(9)
C23B 0.0361(13) 0.0412(13) 0.0657(16) -0.0198(13) 0.0045(11) 0.0067(11)
C24B 0.106(3) 0.087(2) 0.0580(18) -0.0225(18) 0.0076(17) -0.021(2)
C25B 0.0496(17) 0.081(2) 0.090(2) -0.0116(18) 0.0105(15) -0.0257(16)
C26B 0.0305(11) 0.0389(12) 0.0380(11) 0.0011(10) 0.0012(9) -0.0015(10)
C27B 0.0373(13) 0.0522(15) 0.0529(14) -0.0008(12) 0.0008(11) -0.0102(11)
C28B 0.0377(13) 0.0617(16) 0.0473(13) -0.0141(12) 0.0078(10) 0.0012(12)
C29B 0.0246(10) 0.0328(11) 0.0221(9) -0.0006(9) 0.0044(7) 0.0066(8)
C30B 0.0279(10) 0.0322(11) 0.0286(10) -0.0008(9) 0.0049(8) 0.0036(9)
C31B 0.0347(12) 0.0311(11) 0.0412(12) 0.0029(10) 0.0030(9) 0.0090(10)
C32B 0.0291(12) 0.0422(13) 0.0521(13) 0.0011(11) 0.0062(10) 0.0136(10)
C33B 0.0248(11) 0.0476(13) 0.0435(12) 0.0027(11) 0.0107(9) 0.0049(10)
C34B 0.0263(10) 0.0347(11) 0.0279(10) 0.0012(9) 0.0068(8) 0.0062(9)
C35B 0.0328(11) 0.0288(11) 0.0387(11) 0.0020(10) 0.0086(9) 0.0030(9)
C36B 0.0403(13) 0.0478(14) 0.0511(14) -0.0054(12) 0.0053(11) -0.0039(11)
C37B 0.0593(16) 0.0542(15) 0.0442(13) 0.0085(12) 0.0108(12) -0.0112(13)
C38B 0.0289(11) 0.0432(13) 0.0396(11) 0.0088(10) 0.0144(9) 0.0066(10)
C39B 0.0416(14) 0.0494(14) 0.0604(15) 0.0160(13) 0.0172(11) 0.0004(12)
C40B 0.0508(15) 0.0774(19) 0.0454(14) 0.0234(14) 0.0066(11) -0.0001(14)
C41 0.163(8) 0.109(5) 0.090(5) -0.008(4) 0.060(6) -0.020(6)
C42 0.172(8) 0.076(4) 0.065(4) -0.007(4) 0.033(5) -0.017(5)
C43 0.143(6) 0.055(3) 0.057(3) 0.000(3) 0.038(4) -0.004(4)
C44 0.175(8) 0.040(3) 0.129(6) -0.036(4) -0.007(7) 0.005(5)
C45 0.180(9) 0.093(5) 0.114(6) -0.050(5) -0.004(6) -0.015(6)
C46 0.189(8) 0.082(4) 0.099(5) -0.020(4) 0.036(5) -0.052(5)

loop_
_atom_type_symbol
_atom_type_description
_atom_type_scat_dispersion_real
_atom_type_scat_dispersion_imag
_atom_type_scat_source
C C 0.0033 0.0016 'International Tables Vol C Tables 4.2.6.8 and 6.1.1.4'
H H 0.0000 0.0000 'International Tables Vol C Tables 4.2.6.8 and 6.1.1.4'
N N 0.0061 0.0033 'International Tables Vol C Tables 4.2.6.8 and 6.1.1.4'

loop_
_geom_angle_atom_site_label_1
_geom_angle_atom_site_label_2
_geom_angle_atom_site_label_3
_geom_angle
C1A N1A C17A 121.30(15)
N1A C1A C2A 120.82(16)
N1A C1A C4A 122.49(17)
C2A C1A C4A 116.69(16)
C3A C2A C1A 126.01(17)
N3A C3A C2A 120.41(16)
N3A C3A C5A 119.45(16)
C2A C3A C5A 120.14(17)
C3A N3A C6A 128.99(15)
N3A C6A C7A 107.70(15)
N3A C6A C11A 112.20(15)
C7A C6A C11A 110.42(16)
C8A C7A C6A 113.05(16)
C9A C8A C7A 110.98(18)
C8A C9A C10A 110.80(18)
C9A C10A C11A 111.42(16)
N12A C11A C10A 108.84(15)
N12A C11A C6A 112.25(15)
C10A C11A C6A 110.72(16)
C12A N12A C11A 128.68(15)
N12A C12A C13A 120.68(17)
N12A C12A C15A 119.18(16)
C13A C12A C15A 120.14(17)
C12A C13A C14A 126.34(17)
N14A C14A C13A 121.18(17)
N14A C14A C16A 122.36(18)
C13A C14A C16A 116.46(18)
C14A N14A C29A 120.83(15)
C18A C17A C22A 120.53(18)
C18A C17A N1A 120.57(17)
C22A C17A N1A 118.67(17)
C19A C18A C17A 118.85(19)
C19A C18A C23A 119.32(19)
C17A C18A C23A 121.70(17)
C20A C19A C18A 121.2(2)
C19A C20A C21A 119.6(2)
C20A C21A C22A 121.8(2)
C21A C22A C17A 118.11(19)
C21A C22A C26A 121.30(18)
C17A C22A C26A 120.56(17)
C18A C23A C25A 109.91(17)
C18A C23A C24A 112.83(18)
C25A C23A C24A 111.24(19)
C22A C26A C27A 113.72(18)
C22A C26A C28A 109.88(18)
C27A C26A C28A 110.55(18)
C30A C29A C34A 120.91(17)
C30A C29A N14A 119.61(17)
C34A C29A N14A 119.28(17)
C31A C30A C29A 118.20(19)
C31A C30A C35A 119.69(19)
C29A C30A C35A 122.11(18)
C32A C31A C30A 121.6(2)
C31A C32A C33A 119.6(2)
C32A C33A C34A 121.3(2)
C33A C34A C29A 118.34(19)
C33A C34A C38A 121.45(19)
C29A C34A C38A 120.17(17)
C36A C35A C30A 111.95(19)
C36A C35A C37A 109.9(2)
C30A C35A C37A 111.1(2)
C34A C38A C40A 109.74(18)
C34A C38A C39A 113.46(18)
C40A C38A C39A 109.51(19)
C1B N1B C17B 121.21(15)
N1B C1B C2B 121.14(17)
N1B C1B C4B 122.97(17)
C2B C1B C4B 115.88(17)
C3B C2B C1B 126.46(17)
N3B C3B C2B 121.00(17)
N3B C3B C5B 118.73(17)
C2B C3B C5B 120.27(17)
C3B N3B C6B 128.64(15)
N3B C6B C7B 109.18(15)
N3B C6B C11B 111.49(15)
C7B C6B C11B 111.49(16)
C8B C7B C6B 111.51(17)
C9B C8B C7B 110.79(19)
C8B C9B C10B 111.02(18)
C9B C10B C11B 112.51(17)
N12B C11B C10B 108.31(15)
N12B C11B C6B 111.66(15)
C10B C11B C6B 110.99(17)
C12B N12B C11B 128.45(15)
N12B C12B C13B 120.79(16)
N12B C12B C15B 119.18(17)
C13B C12B C15B 120.03(17)
C12B C13B C14B 126.31(17)
N14B C14B C13B 120.89(17)
N14B C14B C16B 122.69(17)
C13B C14B C16B 116.41(16)
C14B N14B C29B 120.36(15)
C18B C17B C22B 120.68(18)
C18B C17B N1B 120.61(17)
C22B C17B N1B 118.49(17)
C19B C18B C17B 118.58(19)
C19B C18B C23B 119.52(19)
C17B C18B C23B 121.91(18)
C20B C19B C18B 121.5(2)
C19B C20B C21B 119.68(19)
C20B C21B C22B 121.4(2)
C21B C22B C17B 118.16(19)
C21B C22B C26B 121.24(18)
C17B C22B C26B 120.59(17)
C25B C23B C18B 112.1(2)
C25B C23B C24B 110.0(2)
C18B C23B C24B 111.1(2)
C22B C26B C27B 113.49(18)
C22B C26B C28B 110.52(18)
C27B C26B C28B 109.93(18)
C30B C29B C34B 120.97(17)
C30B C29B N14B 120.63(17)
C34B C29B N14B 118.24(17)
C31B C30B C29B 118.43(18)
C31B C30B C35B 119.62(18)
C29B C30B C35B 121.92(17)
C32B C31B C30B 121.2(2)
C31B C32B C33B 120.0(2)
C32B C33B C34B 121.4(2)
C33B C34B C29B 117.97(19)
C33B C34B C38B 121.40(18)
C29B C34B C38B 120.59(17)
C30B C35B C36B 110.42(17)
C30B C35B C37B 112.66(17)
C36B C35B C37B 110.37(18)
C34B C38B C39B 114.46(17)
C34B C38B C40B 110.02(19)
C39B C38B C40B 110.04(18)
C41 C42 C43 117.7(6)
C42 C43 C44 120.9(6)
C43 C44 C45 113.1(7)
C46 C45 C44 116.6(6)
C43' C42' C41' 121.8(10)
C42' C43' C44' 119.1(11)
C45' C44' C43' 119.2(10)
C46' C45' C44' 120.7(12)
C53 C52 C51 115.4(10)
C52 C53 C54 114.8(8)
C53 C54 C55 115.2(8)
C56 C55 C54 113.5(8)
C51' C52' C53' 116.0(12)
C54' C53' C52' 113.0(10)
C55' C54' C53' 116.1(10)
C54' C55' C56' 112.6(10)

loop_
_geom_bond_atom_site_label_1
_geom_bond_atom_site_label_2
_geom_bond_distance
N1A C1A 1.299(2)
N1A C17A 1.428(2)
C1A C2A 1.439(3)
C1A C4A 1.513(3)
C2A C3A 1.374(2)
C3A N3A 1.347(2)
C3A C5A 1.505(2)
N3A C6A 1.455(2)
C6A C7A 1.534(2)
C6A C11A 1.534(3)
C7A C8A 1.522(3)
C8A C9A 1.515(3)
C9A C10A 1.523(3)
C10A C11A 1.531(2)
C11A N12A 1.456(2)
N12A C12A 1.349(2)
C12A C13A 1.368(3)
C12A C15A 1.502(3)
C13A C14A 1.438(3)
C14A N14A 1.298(2)
C14A C16A 1.512(3)
N14A C29A 1.431(2)
C17A C18A 1.400(3)
C17A C22A 1.416(3)
C18A C19A 1.393(3)
C18A C23A 1.522(3)
C19A C20A 1.379(3)
C20A C21A 1.380(3)
C21A C22A 1.389(3)
C22A C26A 1.512(3)
C23A C25A 1.523(3)
C23A C24A 1.526(3)
C26A C27A 1.528(3)
C26A C28A 1.536(3)
C29A C30A 1.402(3)
C29A C34A 1.410(3)
C30A C31A 1.395(3)
C30A C35A 1.516(3)
C31A C32A 1.379(3)
C32A C33A 1.379(3)
C33A C34A 1.392(3)
C34A C38A 1.517(3)
C35A C36A 1.504(3)
C35A C37A 1.538(4)
C38A C40A 1.532(3)
C38A C39A 1.535(3)
N1B C1B 1.298(2)
N1B C17B 1.428(2)
C1B C2B 1.439(3)
C1B C4B 1.512(3)
C2B C3B 1.372(3)
C3B N3B 1.347(2)
C3B C5B 1.503(3)
N3B C6B 1.456(2)
C6B C7B 1.533(3)
C6B C11B 1.535(3)
C7B C8B 1.524(3)
C8B C9B 1.508(3)
C9B C10B 1.527(3)
C10B C11B 1.533(3)
C11B N12B 1.458(2)
N12B C12B 1.349(2)
C12B C13B 1.372(3)
C12B C15B 1.505(2)
C13B C14B 1.436(3)
C14B N14B 1.298(2)
C14B C16B 1.513(3)
N14B C29B 1.426(2)
C17B C18B 1.402(3)
C17B C22B 1.411(3)
C18B C19B 1.393(3)
C18B C23B 1.519(3)
C19B C20B 1.375(3)
C20B C21B 1.379(3)
C21B C22B 1.396(3)
C22B C26B 1.515(3)
C23B C25B 1.511(4)
C23B C24B 1.541(4)
C26B C27B 1.530(3)
C26B C28B 1.533(3)
C29B C30B 1.404(3)
C29B C34B 1.416(3)
C30B C31B 1.393(3)
C30B C35B 1.521(3)
C31B C32B 1.379(3)
C32B C33B 1.382(3)
C33B C34B 1.392(3)
C34B C38B 1.511(3)
C35B C36B 1.525(3)
C35B C37B 1.529(3)
C38B C39B 1.526(3)
C38B C40B 1.528(3)
C41 C42 1.450(8)
C42 C43 1.468(8)
C43 C44 1.494(8)
C44 C45 1.521(8)
C45 C46 1.428(9)
C41' C42' 1.475(11)
C42' C43' 1.455(11)
C43' C44' 1.477(11)
C44' C45' 1.470(11)
C45' C46' 1.401(11)
C51 C52 1.548(12)
C52 C53 1.513(9)
C53 C54 1.515(10)
C54 C55 1.530(11)
C55 C56 1.515(11)
C51' C52' 1.523(13)
C52' C53' 1.531(11)
C53' C54' 1.523(12)
C54' C55' 1.522(12)
C55' C56' 1.533(12)
